data_7701467
loop_
_publ_author_name
'Fischer, Paul J.'
'Senthil, Shuruthi'
'Stephan, Jeremy T.'
'Swift, McKinley L.'
'Young, Victor G.'

_publ_section_title
;
 Seventeen-electron chromium(i)tricarbonyltris(phosphine) complexes
 supported by tris(phosphinomethyl)phenylborates
;
_journal_name_full 'Dalton Transactions'
_journal_paper_doi 10.1039/C9DT03562A
_journal_year 2019
_chemical_formula_moiety 'C53 H45 B Cr O6 P3 W'
_chemical_formula_sum 'C53 H45 B Cr O6 P3 W'
_chemical_formula_weight 1117.46
_chemical_name_common 18145zz
_chemical_name_systematic W(CO)3{h6-(((3,5-CH3)C6H3)BPPh3)Cr(CO)3}
_chemical_properties_physical Air-sensitive,Moisture-sensitive
_space_group_crystal_system triclinic
_space_group_IT_number 2
_space_group_name_Hall '-P 1'
_space_group_name_H-M_alt 'P -1'
_symmetry_space_group_name_Hall '-P 1'
_symmetry_space_group_name_H-M 'P -1'
_atom_sites_solution_hydrogens geom
_audit_creation_method SHELXL-2018/3
_audit_update_record
;
2019-09-02 deposited with the CCDC.    2019-10-25 downloaded from the CCDC.
;
_cell_angle_alpha 78.336(4)
_cell_angle_beta 78.808(4)
_cell_angle_gamma 61.407(4)
_cell_formula_units_Z 2
_cell_length_a 13.198(3)
_cell_length_b 13.261(3)
_cell_length_c 17.397(4)
_cell_measurement_reflns_used 2797
_cell_measurement_temperature 100(2)
_cell_measurement_theta_max 30.54
_cell_measurement_theta_min 2.42
_cell_volume 2601.4(10)
_computing_cell_refinement 'Bruker SAINT'
_computing_data_collection 'Bruker APEX3'
_computing_data_reduction 'Bruker SAINT'
_computing_molecular_graphics 'Bruker SHELXTL'
_computing_publication_material 'Bruker SHELXTL'
_computing_structure_refinement 'SHELXL-2018/3 (Sheldrick, 2014)'
_computing_structure_solution 'SHELXT-2014/5 (Sheldrick, 2014)'
_diffrn_ambient_temperature 100(2)
_diffrn_measured_fraction_theta_full 0.999
_diffrn_measured_fraction_theta_max 0.989
_diffrn_measurement_device_type 'Bruker VENTURE PHOTON-II'
_diffrn_measurement_method '\f and \w scans'
_diffrn_radiation_type MoK\a
_diffrn_radiation_wavelength 0.71073
_diffrn_reflns_av_R_equivalents 0.0327
_diffrn_reflns_av_unetI/netI 0.0411
_diffrn_reflns_Laue_measured_fraction_full 0.999
_diffrn_reflns_Laue_measured_fraction_max 0.989
_diffrn_reflns_limit_h_max 18
_diffrn_reflns_limit_h_min -18
_diffrn_reflns_limit_k_max 18
_diffrn_reflns_limit_k_min -18
_diffrn_reflns_limit_l_max 19
_diffrn_reflns_limit_l_min -24
_diffrn_reflns_number 43197
_diffrn_reflns_point_group_measured_fraction_full 0.999
_diffrn_reflns_point_group_measured_fraction_max 0.989
_diffrn_reflns_theta_full 25.242
_diffrn_reflns_theta_max 30.622
_diffrn_reflns_theta_min 2.249
_diffrn_source micro-focus
_exptl_absorpt_coefficient_mu 2.556
_exptl_absorpt_correction_T_max 0.3368
_exptl_absorpt_correction_T_min 0.2701
_exptl_absorpt_correction_type multi-scan
_exptl_absorpt_process_details 'SADABS-2016/2 (Sheldrick, 2016)'
_exptl_crystal_colour red
_exptl_crystal_density_diffrn 1.427
_exptl_crystal_description Block
_exptl_crystal_F_000 1118
_exptl_crystal_recrystallization_method 'Re-crystallisation from solvent: THF and pentane'
_exptl_crystal_size_max 0.200
_exptl_crystal_size_mid 0.120
_exptl_crystal_size_min 0.080
_exptl_transmission_factor_max 0.3368
_exptl_transmission_factor_min 0.2701
_refine_diff_density_max 2.028
_refine_diff_density_min -1.928
_refine_diff_density_rms 0.135
_refine_ls_extinction_method none
_refine_ls_goodness_of_fit_ref 1.087
_refine_ls_hydrogen_treatment constr
_refine_ls_matrix_type full
_refine_ls_number_parameters 588
_refine_ls_number_reflns 15835
_refine_ls_number_restraints 0
_refine_ls_restrained_S_all 1.087
_refine_ls_R_factor_all 0.0484
_refine_ls_R_factor_gt 0.0365
_refine_ls_shift/su_max 0.002
_refine_ls_shift/su_mean 0.000
_refine_ls_structure_factor_coef Fsqd
_refine_ls_weighting_details 'w=1/[\s^2^(Fo^2^)+(0.0274P)^2^+7.4243P] where P=(Fo^2^+2Fc^2^)/3'
_refine_ls_weighting_scheme calc
_refine_ls_wR_factor_gt 0.0828
_refine_ls_wR_factor_ref 0.0903
_reflns_Friedel_coverage 0.000
_reflns_number_gt 13653
_reflns_number_total 15835
_reflns_threshold_expression 'I > 2\s(I)'
_cod_data_source_file c9dt03562a2.cif
_cod_data_source_block 18145zz
_cod_database_code 7701467
_shelx_shelxl_version_number 2018/3
_shelx_space_group_comment
;
The symmetry employed for this shelxl refinement is uniquely defined
by the following loop, which should always be used as a source of
symmetry information in preference to the above space-group names.
They are only intended as comments.
;
_shelx_estimated_absorpt_t_min 0.629
_shelx_estimated_absorpt_t_max 0.822

loop_
_space_group_symop_operation_xyz
'x, y, z'
'-x, -y, -z'

loop_
_atom_site_label
_atom_site_type_symbol
_atom_site_fract_x
_atom_site_fract_y
_atom_site_fract_z
_atom_site_U_iso_or_equiv
_atom_site_adp_type
_atom_site_occupancy
_atom_site_site_symmetry_order
_atom_site_calc_flag
_atom_site_refinement_flags_posn
_atom_site_refinement_flags_adp
Cr1 Cr 0.30280(4) 0.31328(4) 0.11039(3) 0.01457(9) Uani 1 1 d . .
C1 C 0.4051(3) 0.2370(3) 0.02531(18) 0.0214(6) Uani 1 1 d . .
O1 O 0.4595(2) 0.1957(2) -0.03053(15) 0.0306(5) Uani 1 1 d . .
C2 C 0.1948(3) 0.3047(3) 0.05786(18) 0.0218(6) Uani 1 1 d . .
O2 O 0.1314(2) 0.2997(2) 0.02433(16) 0.0331(6) Uani 1 1 d . .
C3 C 0.3174(3) 0.4395(3) 0.04793(18) 0.0196(6) Uani 1 1 d . .
O3 O 0.3337(2) 0.5097(2) 0.00493(15) 0.0291(5) Uani 1 1 d . .
P1 P 0.31610(6) 0.13923(6) 0.19392(4) 0.01457(13) Uani 1 1 d . .
C4 C 0.4615(3) 0.0140(3) 0.19990(17) 0.0178(5) Uani 1 1 d . .
C5 C 0.5582(3) 0.0118(3) 0.15057(19) 0.0222(6) Uani 1 1 d . .
H5A H 0.552643 0.079607 0.116582 0.027 Uiso 1 1 calc R U
C6 C 0.6638(3) -0.0890(3) 0.1502(2) 0.0291(7) Uani 1 1 d . .
H6A H 0.729638 -0.089560 0.116115 0.035 Uiso 1 1 calc R U
C7 C 0.6728(3) -0.1884(3) 0.1996(2) 0.0307(8) Uani 1 1 d . .
H7A H 0.744430 -0.257353 0.199180 0.037 Uiso 1 1 calc R U
C8 C 0.5773(3) -0.1863(3) 0.2493(2) 0.0308(8) Uani 1 1 d . .
H8A H 0.583353 -0.254245 0.283237 0.037 Uiso 1 1 calc R U
C9 C 0.4716(3) -0.0855(3) 0.2505(2) 0.0255(7) Uani 1 1 d . .
H9A H 0.406542 -0.084822 0.285672 0.031 Uiso 1 1 calc R U
C10 C 0.2474(3) 0.0674(2) 0.16004(18) 0.0169(5) Uani 1 1 d . .
C11 C 0.2901(3) 0.0276(3) 0.08613(19) 0.0216(6) Uani 1 1 d . .
H11A H 0.351511 0.040483 0.055044 0.026 Uiso 1 1 calc R U
C12 C 0.2443(3) -0.0301(3) 0.0578(2) 0.0245(6) Uani 1 1 d . .
H12A H 0.274369 -0.056857 0.007553 0.029 Uiso 1 1 calc R U
C13 C 0.1547(3) -0.0489(3) 0.1024(2) 0.0276(7) Uani 1 1 d . .
H13A H 0.122423 -0.087647 0.082553 0.033 Uiso 1 1 calc R U
C14 C 0.1121(3) -0.0112(3) 0.1761(2) 0.0268(7) Uani 1 1 d . .
H14A H 0.051690 -0.025684 0.207157 0.032 Uiso 1 1 calc R U
C15 C 0.1572(3) 0.0476(3) 0.20472(19) 0.0217(6) Uani 1 1 d . .
H15A H 0.126630 0.074358 0.254894 0.026 Uiso 1 1 calc R U
P2 P 0.13459(7) 0.43306(6) 0.19577(4) 0.01496(13) Uani 1 1 d . .
C16 C -0.0016(3) 0.4251(3) 0.19703(19) 0.0203(6) Uani 1 1 d . .
C17 C -0.0696(3) 0.4829(4) 0.1349(2) 0.0308(8) Uani 1 1 d . .
H17A H -0.043368 0.523673 0.091058 0.037 Uiso 1 1 calc R U
C18 C -0.1744(4) 0.4824(4) 0.1357(3) 0.0384(9) Uani 1 1 d . .
H18A H -0.220214 0.524460 0.093403 0.046 Uiso 1 1 calc R U
C19 C -0.2125(4) 0.4212(4) 0.1974(3) 0.0414(10) Uani 1 1 d . .
H19A H -0.282867 0.418139 0.196921 0.050 Uiso 1 1 calc R U
C20 C -0.1473(4) 0.3641(4) 0.2602(3) 0.0445(11) Uani 1 1 d . .
H20A H -0.173790 0.322815 0.303443 0.053 Uiso 1 1 calc R U
C21 C -0.0428(3) 0.3666(3) 0.2606(2) 0.0309(8) Uani 1 1 d . .
H21A H 0.000552 0.328085 0.304428 0.037 Uiso 1 1 calc R U
C22 C 0.0781(3) 0.5905(2) 0.17226(17) 0.0169(5) Uani 1 1 d . .
C23 C 0.0657(3) 0.6418(3) 0.09391(19) 0.0213(6) Uani 1 1 d . .
H23A H 0.096903 0.594556 0.052452 0.026 Uiso 1 1 calc R U
C24 C 0.0077(3) 0.7618(3) 0.0763(2) 0.0233(6) Uani 1 1 d . .
H24A H -0.002101 0.796012 0.022969 0.028 Uiso 1 1 calc R U
C25 C -0.0357(3) 0.8314(3) 0.1360(2) 0.0240(6) Uani 1 1 d . .
H25A H -0.075702 0.913229 0.123851 0.029 Uiso 1 1 calc R U
C26 C -0.0207(3) 0.7818(3) 0.2135(2) 0.0248(7) Uani 1 1 d . .
H26A H -0.049345 0.829668 0.254504 0.030 Uiso 1 1 calc R U
C27 C 0.0359(3) 0.6621(3) 0.23178(19) 0.0211(6) Uani 1 1 d . .
H27A H 0.046109 0.628744 0.285187 0.025 Uiso 1 1 calc R U
P3 P 0.42147(6) 0.32168(6) 0.19845(4) 0.01467(13) Uani 1 1 d . .
C28 C 0.3990(3) 0.4659(3) 0.21092(18) 0.0182(5) Uani 1 1 d . .
C29 C 0.4314(3) 0.5319(3) 0.1475(2) 0.0258(7) Uani 1 1 d . .
H29A H 0.465827 0.500975 0.098897 0.031 Uiso 1 1 calc R U
C30 C 0.4143(4) 0.6420(3) 0.1541(2) 0.0339(8) Uani 1 1 d . .
H30A H 0.436993 0.685357 0.110202 0.041 Uiso 1 1 calc R U
C31 C 0.3649(4) 0.6879(3) 0.2237(3) 0.0383(9) Uani 1 1 d . .
H31A H 0.351644 0.763806 0.227628 0.046 Uiso 1 1 calc R U
C32 C 0.3344(4) 0.6242(4) 0.2881(3) 0.0403(10) Uani 1 1 d . .
H32A H 0.301664 0.655490 0.336689 0.048 Uiso 1 1 calc R U
C33 C 0.3516(3) 0.5135(3) 0.2818(2) 0.0292(7) Uani 1 1 d . .
H33A H 0.330626 0.469948 0.326561 0.035 Uiso 1 1 calc R U
C34 C 0.5780(3) 0.2566(3) 0.16719(17) 0.0178(5) Uani 1 1 d . .
C35 C 0.6193(3) 0.2688(3) 0.08718(18) 0.0196(6) Uani 1 1 d . .
H35A H 0.565950 0.305755 0.048792 0.024 Uiso 1 1 calc R U
C36 C 0.7376(3) 0.2277(3) 0.0632(2) 0.0226(6) Uani 1 1 d . .
H36A H 0.764595 0.238201 0.008937 0.027 Uiso 1 1 calc R U
C37 C 0.8165(3) 0.1710(3) 0.1190(2) 0.0271(7) Uani 1 1 d . .
H37A H 0.897559 0.141687 0.102933 0.032 Uiso 1 1 calc R U
C38 C 0.7760(3) 0.1579(4) 0.1979(2) 0.0354(9) Uani 1 1 d . .
H38A H 0.829743 0.118629 0.236009 0.042 Uiso 1 1 calc R U
C39 C 0.6577(3) 0.2011(3) 0.22245(19) 0.0239(6) Uani 1 1 d . .
H39A H 0.631208 0.192881 0.277052 0.029 Uiso 1 1 calc R U
C40 C 0.2540(3) 0.1637(3) 0.29489(17) 0.0189(6) Uani 1 1 d . .
H40A H 0.170322 0.185380 0.299510 0.023 Uiso 1 1 calc R U
H40B H 0.291382 0.090240 0.329893 0.023 Uiso 1 1 calc R U
C41 C 0.1657(3) 0.3961(3) 0.29811(16) 0.0170(5) Uani 1 1 d . .
H41A H 0.187118 0.453211 0.309471 0.020 Uiso 1 1 calc R U
H41B H 0.092647 0.406776 0.332026 0.020 Uiso 1 1 calc R U
C42 C 0.4012(3) 0.2531(3) 0.29787(17) 0.0170(5) Uani 1 1 d . .
H42A H 0.457554 0.169812 0.301187 0.020 Uiso 1 1 calc R U
H42B H 0.419481 0.287477 0.335415 0.020 Uiso 1 1 calc R U
B1 B 0.2682(3) 0.2650(3) 0.32634(18) 0.0143(6) Uani 1 1 d . .
C43 C 0.2578(2) 0.2447(3) 0.42304(17) 0.0162(5) Uani 1 1 d . .
C44 C 0.3148(3) 0.1323(3) 0.46695(18) 0.0198(6) Uani 1 1 d . .
H44A H 0.354529 0.066601 0.439155 0.024 Uiso 1 1 calc R U
C45 C 0.3142(3) 0.1154(3) 0.54969(19) 0.0222(6) Uani 1 1 d . .
C46 C 0.2559(3) 0.2129(3) 0.59219(18) 0.0228(6) Uani 1 1 d . .
H46A H 0.255283 0.202117 0.647916 0.027 Uiso 1 1 calc R U
C47 C 0.1991(3) 0.3253(3) 0.55205(18) 0.0201(6) Uani 1 1 d . .
C48 C 0.2005(3) 0.3391(3) 0.46848(17) 0.0165(5) Uani 1 1 d . .
H48A H 0.161214 0.414993 0.441819 0.020 Uiso 1 1 calc R U
C49 C 0.3772(3) -0.0025(3) 0.5939(2) 0.0362(9) Uani 1 1 d . .
H49A H 0.328832 -0.011287 0.642600 0.054 Uiso 1 1 calc R U
H49B H 0.450389 -0.011863 0.607073 0.054 Uiso 1 1 calc R U
H49C H 0.393625 -0.061580 0.560917 0.054 Uiso 1 1 calc R U
C50 C 0.1429(3) 0.4296(3) 0.5956(2) 0.0276(7) Uani 1 1 d . .
H50A H 0.069330 0.485574 0.575008 0.041 Uiso 1 1 calc R U
H50B H 0.194725 0.465320 0.588224 0.041 Uiso 1 1 calc R U
H50C H 0.128062 0.405789 0.652038 0.041 Uiso 1 1 calc R U
W1 W 0.11928(2) 0.21079(2) 0.52306(2) 0.01802(4) Uani 1 1 d . .
C51 C -0.0396(3) 0.3200(3) 0.55695(19) 0.0214(6) Uani 1 1 d . .
O4 O -0.1342(2) 0.3855(2) 0.57701(17) 0.0310(6) Uani 1 1 d . .
C52 C 0.0503(3) 0.1750(3) 0.44798(18) 0.0215(6) Uani 1 1 d . .
O5 O 0.0104(2) 0.1523(3) 0.40506(15) 0.0329(6) Uani 1 1 d . .
C53 C 0.0921(3) 0.0914(3) 0.59706(18) 0.0224(6) Uani 1 1 d . .
O6 O 0.0798(3) 0.0200(2) 0.64193(15) 0.0335(6) Uani 1 1 d . .

loop_
_atom_site_aniso_label
_atom_site_aniso_U_11
_atom_site_aniso_U_22
_atom_site_aniso_U_33
_atom_site_aniso_U_23
_atom_site_aniso_U_13
_atom_site_aniso_U_12
Cr1 0.0184(2) 0.0135(2) 0.01234(19) -0.00025(16) -0.00127(16) -0.00841(17)
C1 0.0280(16) 0.0196(14) 0.0192(14) -0.0007(11) -0.0034(12) -0.0133(12)
O1 0.0377(14) 0.0329(13) 0.0224(12) -0.0086(10) 0.0056(10) -0.0184(11)
C2 0.0254(15) 0.0190(14) 0.0193(14) 0.0015(11) -0.0052(12) -0.0094(12)
O2 0.0416(15) 0.0311(13) 0.0330(14) 0.0002(11) -0.0184(12) -0.0181(12)
C3 0.0218(14) 0.0199(14) 0.0178(13) 0.0009(11) -0.0050(11) -0.0105(12)
O3 0.0352(14) 0.0265(12) 0.0267(12) 0.0092(10) -0.0063(10) -0.0187(11)
P1 0.0169(3) 0.0130(3) 0.0145(3) -0.0018(2) 0.0005(2) -0.0083(3)
C4 0.0206(14) 0.0156(13) 0.0175(13) -0.0012(10) -0.0039(10) -0.0083(11)
C5 0.0190(14) 0.0199(14) 0.0248(15) -0.0005(12) -0.0017(11) -0.0079(12)
C6 0.0206(15) 0.0294(17) 0.0328(18) -0.0056(14) -0.0013(13) -0.0078(13)
C7 0.0252(16) 0.0209(16) 0.0383(19) -0.0039(14) -0.0116(14) -0.0015(13)
C8 0.0333(18) 0.0177(15) 0.0377(19) 0.0038(14) -0.0126(15) -0.0085(14)
C9 0.0251(16) 0.0208(15) 0.0281(16) 0.0020(12) -0.0049(13) -0.0098(13)
C10 0.0178(13) 0.0133(12) 0.0202(13) -0.0023(10) -0.0008(10) -0.0080(10)
C11 0.0251(15) 0.0220(14) 0.0207(14) -0.0055(12) 0.0043(12) -0.0146(12)
C12 0.0289(16) 0.0278(16) 0.0236(15) -0.0103(13) 0.0005(12) -0.0170(14)
C13 0.0252(16) 0.0310(17) 0.0329(18) -0.0094(14) -0.0013(13) -0.0167(14)
C14 0.0249(16) 0.0328(18) 0.0312(17) -0.0088(14) 0.0046(13) -0.0209(14)
C15 0.0222(14) 0.0228(15) 0.0219(14) -0.0067(12) 0.0033(11) -0.0124(12)
P2 0.0177(3) 0.0140(3) 0.0135(3) 0.0000(2) -0.0029(3) -0.0078(3)
C16 0.0215(14) 0.0182(13) 0.0227(14) -0.0022(11) -0.0031(11) -0.0103(11)
C17 0.0335(18) 0.043(2) 0.0210(15) 0.0038(14) -0.0083(13) -0.0224(16)
C18 0.037(2) 0.049(2) 0.039(2) 0.0041(18) -0.0195(17) -0.0249(19)
C19 0.035(2) 0.048(2) 0.052(3) 0.003(2) -0.0147(18) -0.0276(19)
C20 0.037(2) 0.052(3) 0.053(3) 0.012(2) -0.0085(19) -0.032(2)
C21 0.0277(17) 0.0319(18) 0.0348(19) 0.0096(15) -0.0092(14) -0.0181(15)
C22 0.0192(13) 0.0132(12) 0.0187(13) 0.0021(10) -0.0030(10) -0.0089(10)
C23 0.0223(14) 0.0202(14) 0.0203(14) 0.0010(11) -0.0023(11) -0.0102(12)
C24 0.0240(15) 0.0226(15) 0.0223(15) 0.0062(12) -0.0064(12) -0.0119(12)
C25 0.0211(14) 0.0168(14) 0.0334(17) 0.0015(12) -0.0033(12) -0.0098(12)
C26 0.0280(16) 0.0161(14) 0.0288(16) -0.0044(12) 0.0004(13) -0.0097(12)
C27 0.0233(15) 0.0188(14) 0.0196(14) -0.0014(11) -0.0016(11) -0.0092(12)
P3 0.0166(3) 0.0142(3) 0.0128(3) 0.0002(2) -0.0004(2) -0.0080(3)
C28 0.0194(13) 0.0153(13) 0.0208(14) -0.0023(11) -0.0011(11) -0.0091(11)
C29 0.0326(17) 0.0228(15) 0.0244(15) -0.0016(12) 0.0002(13) -0.0163(14)
C30 0.046(2) 0.0272(18) 0.0321(19) -0.0006(15) 0.0005(16) -0.0225(17)
C31 0.046(2) 0.0264(18) 0.050(2) -0.0132(17) 0.0045(19) -0.0230(17)
C32 0.049(2) 0.042(2) 0.042(2) -0.0232(19) 0.0144(18) -0.031(2)
C33 0.0366(19) 0.0334(18) 0.0264(16) -0.0103(14) 0.0058(14) -0.0239(16)
C34 0.0185(13) 0.0161(13) 0.0176(13) -0.0009(10) 0.0020(10) -0.0088(11)
C35 0.0235(14) 0.0180(13) 0.0169(13) -0.0031(11) 0.0014(11) -0.0103(12)
C36 0.0254(15) 0.0188(14) 0.0246(15) -0.0052(12) 0.0057(12) -0.0131(12)
C37 0.0213(15) 0.0215(15) 0.0317(17) 0.0000(13) 0.0034(13) -0.0081(12)
C38 0.0257(17) 0.035(2) 0.036(2) 0.0086(16) -0.0054(15) -0.0113(15)
C39 0.0232(15) 0.0255(16) 0.0196(14) 0.0036(12) -0.0017(11) -0.0113(13)
C40 0.0261(15) 0.0173(13) 0.0161(13) -0.0034(10) 0.0024(11) -0.0133(12)
C41 0.0200(13) 0.0163(13) 0.0131(12) -0.0015(10) -0.0029(10) -0.0067(11)
C42 0.0193(13) 0.0167(13) 0.0141(12) 0.0006(10) -0.0007(10) -0.0088(11)
B1 0.0160(14) 0.0155(14) 0.0109(13) -0.0004(11) -0.0002(10) -0.0077(11)
C43 0.0165(12) 0.0158(13) 0.0161(12) 0.0011(10) -0.0020(10) -0.0083(10)
C44 0.0185(13) 0.0188(14) 0.0159(13) 0.0024(11) -0.0004(10) -0.0060(11)
C45 0.0171(13) 0.0236(15) 0.0204(14) 0.0059(12) -0.0023(11) -0.0080(12)
C46 0.0225(15) 0.0291(16) 0.0146(13) 0.0041(12) -0.0035(11) -0.0121(13)
C47 0.0196(14) 0.0261(15) 0.0158(13) -0.0039(11) 0.0001(10) -0.0117(12)
C48 0.0176(13) 0.0184(13) 0.0141(12) -0.0015(10) -0.0019(10) -0.0088(11)
C49 0.0264(17) 0.0324(19) 0.0305(18) 0.0142(15) -0.0040(14) -0.0048(15)
C50 0.0364(18) 0.0324(18) 0.0190(14) -0.0098(13) 0.0015(13) -0.0190(15)
W1 0.01838(6) 0.01717(6) 0.01537(6) -0.00058(4) 0.00081(4) -0.00719(4)
C51 0.0240(15) 0.0188(14) 0.0228(14) -0.0020(11) 0.0015(12) -0.0126(12)
O4 0.0238(12) 0.0232(12) 0.0417(15) -0.0097(11) 0.0070(10) -0.0092(10)
C52 0.0262(15) 0.0245(15) 0.0163(13) 0.0005(11) 0.0000(11) -0.0155(13)
O5 0.0408(15) 0.0461(16) 0.0242(12) -0.0052(11) -0.0008(11) -0.0306(13)
C53 0.0270(15) 0.0229(15) 0.0170(13) -0.0016(11) -0.0001(11) -0.0124(13)
O6 0.0464(16) 0.0315(14) 0.0276(13) 0.0047(11) -0.0038(11) -0.0252(12)

loop_
_atom_type_symbol
_atom_type_description
_atom_type_scat_dispersion_real
_atom_type_scat_dispersion_imag
_atom_type_scat_source
C C 0.0033 0.0016 'International Tables Vol C Tables 4.2.6.8 and 6.1.1.4'
H H 0.0000 0.0000 'International Tables Vol C Tables 4.2.6.8 and 6.1.1.4'
B B 0.0013 0.0007 'International Tables Vol C Tables 4.2.6.8 and 6.1.1.4'
Cr Cr 0.3209 0.6236 'International Tables Vol C Tables 4.2.6.8 and 6.1.1.4'
O O 0.0106 0.0060 'International Tables Vol C Tables 4.2.6.8 and 6.1.1.4'
P P 0.1023 0.0942 'International Tables Vol C Tables 4.2.6.8 and 6.1.1.4'
W W -0.8490 6.8722 'International Tables Vol C Tables 4.2.6.8 and 6.1.1.4'

loop_
_geom_angle_atom_site_label_1
_geom_angle_atom_site_label_2
_geom_angle_atom_site_label_3
_geom_angle
C3 Cr1 C1 81.14(14)
C3 Cr1 C2 100.42(14)
C1 Cr1 C2 81.13(14)
C3 Cr1 P1 170.82(10)
C1 Cr1 P1 95.44(10)
C2 Cr1 P1 87.38(10)
C3 Cr1 P2 94.23(10)
C1 Cr1 P2 165.29(10)
C2 Cr1 P2 86.04(10)
P1 Cr1 P2 91.11(3)
C3 Cr1 P3 86.13(10)
C1 Cr1 P3 106.98(10)
C2 Cr1 P3 170.41(10)
P1 Cr1 P3 86.75(3)
P2 Cr1 P3 86.50(3)
O1 C1 Cr1 174.0(3)
O2 C2 Cr1 178.2(3)
O3 C3 Cr1 173.6(3)
C40 P1 C10 106.90(14)
C40 P1 C4 106.06(14)
C10 P1 C4 97.38(14)
C40 P1 Cr1 112.83(10)
C10 P1 Cr1 114.44(10)
C4 P1 Cr1 117.68(10)
C5 C4 C9 119.0(3)
C5 C4 P1 122.2(2)
C9 C4 P1 118.5(2)
C4 C5 C6 120.7(3)
C4 C5 H5A 119.6
C6 C5 H5A 119.6
C7 C6 C5 120.1(3)
C7 C6 H6A 120.0
C5 C6 H6A 120.0
C8 C7 C6 119.4(3)
C8 C7 H7A 120.3
C6 C7 H7A 120.3
C7 C8 C9 120.9(3)
C7 C8 H8A 119.6
C9 C8 H8A 119.6
C4 C9 C8 119.9(3)
C4 C9 H9A 120.0
C8 C9 H9A 120.0
C15 C10 C11 118.6(3)
C15 C10 P1 123.5(2)
C11 C10 P1 117.8(2)
C12 C11 C10 120.9(3)
C12 C11 H11A 119.6
C10 C11 H11A 119.6
C11 C12 C13 120.0(3)
C11 C12 H12A 120.0
C13 C12 H12A 120.0
C12 C13 C14 119.9(3)
C12 C13 H13A 120.1
C14 C13 H13A 120.1
C13 C14 C15 120.4(3)
C13 C14 H14A 119.8
C15 C14 H14A 119.8
C14 C15 C10 120.2(3)
C14 C15 H15A 119.9
C10 C15 H15A 119.9
C41 P2 C22 106.89(14)
C41 P2 C16 105.63(15)
C22 P2 C16 98.34(14)
C41 P2 Cr1 110.59(10)
C22 P2 Cr1 117.04(10)
C16 P2 Cr1 117.04(10)
C21 C16 C17 117.8(3)
C21 C16 P2 122.0(3)
C17 C16 P2 120.1(3)
C18 C17 C16 121.4(4)
C18 C17 H17A 119.3
C16 C17 H17A 119.3
C19 C18 C17 120.4(4)
C19 C18 H18A 119.8
C17 C18 H18A 119.8
C18 C19 C20 119.3(4)
C18 C19 H19A 120.4
C20 C19 H19A 120.4
C19 C20 C21 120.6(4)
C19 C20 H20A 119.7
C21 C20 H20A 119.7
C16 C21 C20 120.5(4)
C16 C21 H21A 119.8
C20 C21 H21A 119.8
C23 C22 C27 118.6(3)
C23 C22 P2 119.7(2)
C27 C22 P2 121.3(2)
C24 C23 C22 120.3(3)
C24 C23 H23A 119.8
C22 C23 H23A 119.8
C25 C24 C23 120.3(3)
C25 C24 H24A 119.9
C23 C24 H24A 119.9
C26 C25 C24 119.9(3)
C26 C25 H25A 120.1
C24 C25 H25A 120.1
C25 C26 C27 120.3(3)
C25 C26 H26A 119.9
C27 C26 H26A 119.9
C26 C27 C22 120.6(3)
C26 C27 H27A 119.7
C22 C27 H27A 119.7
C42 P3 C34 107.04(14)
C42 P3 C28 105.29(14)
C34 P3 C28 98.49(14)
C42 P3 Cr1 111.59(10)
C34 P3 Cr1 115.63(10)
C28 P3 Cr1 117.42(10)
C29 C28 C33 117.4(3)
C29 C28 P3 119.5(2)
C33 C28 P3 123.1(3)
C30 C29 C28 121.3(3)
C30 C29 H29A 119.3
C28 C29 H29A 119.3
C31 C30 C29 120.2(4)
C31 C30 H30A 119.9
C29 C30 H30A 119.9
C30 C31 C32 120.1(4)
C30 C31 H31A 120.0
C32 C31 H31A 120.0
C31 C32 C33 120.0(4)
C31 C32 H32A 120.0
C33 C32 H32A 120.0
C28 C33 C32 121.0(3)
C28 C33 H33A 119.5
C32 C33 H33A 119.5
C39 C34 C35 118.7(3)
C39 C34 P3 121.0(2)
C35 C34 P3 120.2(2)
C36 C35 C34 120.8(3)
C36 C35 H35A 119.6
C34 C35 H35A 119.6
C35 C36 C37 119.9(3)
C35 C36 H36A 120.1
C37 C36 H36A 120.1
C38 C37 C36 119.4(3)
C38 C37 H37A 120.3
C36 C37 H37A 120.3
C37 C38 C39 121.0(3)
C37 C38 H38A 119.5
C39 C38 H38A 119.5
C38 C39 C34 120.2(3)
C38 C39 H39A 119.9
C34 C39 H39A 119.9
B1 C40 P1 114.5(2)
B1 C40 H40A 108.6
P1 C40 H40A 108.6
B1 C40 H40B 108.6
P1 C40 H40B 108.6
H40A C40 H40B 107.6
B1 C41 P2 118.8(2)
B1 C41 H41A 107.6
P2 C41 H41A 107.6
B1 C41 H41B 107.6
P2 C41 H41B 107.6
H41A C41 H41B 107.0
B1 C42 P3 114.9(2)
B1 C42 H42A 108.6
P3 C42 H42A 108.6
B1 C42 H42B 108.6
P3 C42 H42B 108.6
H42A C42 H42B 107.5
C43 B1 C40 109.3(2)
C43 B1 C41 108.4(2)
C40 B1 C41 111.4(2)
C43 B1 C42 104.6(2)
C40 B1 C42 110.8(2)
C41 B1 C42 112.1(2)
C48 C43 C44 115.6(3)
C48 C43 B1 121.7(2)
C44 C43 B1 122.4(3)
C48 C43 W1 71.37(17)
C44 C43 W1 70.49(17)
B1 C43 W1 132.6(2)
C45 C44 C43 122.7(3)
C45 C44 W1 72.49(18)
C43 C44 W1 74.47(17)
C45 C44 H44A 118.7
C43 C44 H44A 118.7
W1 C44 H44A 126.3
C44 C45 C46 119.4(3)
C44 C45 C49 121.6(3)
C46 C45 C49 118.9(3)
C44 C45 W1 72.67(18)
C46 C45 W1 72.93(18)
C49 C45 W1 127.7(3)
C47 C46 C45 120.3(3)
C47 C46 W1 73.70(18)
C45 C46 W1 72.02(19)
C47 C46 H46A 119.8
C45 C46 H46A 119.8
W1 C46 H46A 126.3
C46 C47 C48 118.8(3)
C46 C47 C50 120.9(3)
C48 C47 C50 120.3(3)
C46 C47 W1 71.9(2)
C48 C47 W1 71.99(18)
C50 C47 W1 130.1(2)
C43 C48 C47 123.2(3)
C43 C48 W1 74.04(17)
C47 C48 W1 73.19(18)
C43 C48 H48A 118.4
C47 C48 H48A 118.4
W1 C48 H48A 126.4
C45 C49 H49A 109.5
C45 C49 H49B 109.5
H49A C49 H49B 109.5
C45 C49 H49C 109.5
H49A C49 H49C 109.5
H49B C49 H49C 109.5
C47 C50 H50A 109.5
C47 C50 H50B 109.5
H50A C50 H50B 109.5
C47 C50 H50C 109.5
H50A C50 H50C 109.5
H50B C50 H50C 109.5
C51 W1 C53 87.27(13)
C51 W1 C52 85.74(14)
C53 W1 C52 85.16(13)
C51 W1 C45 146.09(13)
C53 W1 C45 89.05(13)
C52 W1 C45 127.50(13)
C51 W1 C44 162.30(12)
C53 W1 C44 109.71(12)
C52 W1 C44 100.25(12)
C45 W1 C44 34.83(10)
C51 W1 C46 112.12(13)
C53 W1 C46 96.49(13)
C52 W1 C46 162.09(13)
C45 W1 C46 35.05(12)
C44 W1 C46 62.36(11)
C51 W1 C48 100.88(12)
C53 W1 C48 158.40(12)
C52 W1 C48 115.16(11)
C45 W1 C48 72.98(11)
C44 W1 C48 61.47(11)
C46 W1 C48 61.92(10)
C51 W1 C47 93.23(12)
C53 W1 C47 125.66(12)
C52 W1 C47 149.13(12)
C45 W1 C47 62.30(12)
C44 W1 C47 73.05(11)
C46 W1 C47 34.44(11)
C48 W1 C47 34.82(10)
C51 W1 C43 128.59(12)
C53 W1 C43 144.04(12)
C52 W1 C43 93.92(12)
C45 W1 C43 63.21(10)
C44 W1 C43 35.04(10)
C46 W1 C43 74.28(10)
C48 W1 C43 34.59(10)
C47 W1 C43 62.95(10)
O4 C51 W1 179.7(3)
O5 C52 W1 178.8(3)
O6 C53 W1 177.4(3)

loop_
_geom_bond_atom_site_label_1
_geom_bond_atom_site_label_2
_geom_bond_distance
Cr1 C3 1.874(3)
Cr1 C1 1.887(3)
Cr1 C2 1.893(3)
Cr1 P1 2.4135(10)
Cr1 P2 2.4405(9)
Cr1 P3 2.4453(10)
C1 O1 1.152(4)
C2 O2 1.142(4)
C3 O3 1.149(4)
P1 C40 1.811(3)
P1 C10 1.827(3)
P1 C4 1.846(3)
C4 C5 1.384(4)
C4 C9 1.394(4)
C5 C6 1.395(5)
C5 H5A 0.9500
C6 C7 1.386(5)
C6 H6A 0.9500
C7 C8 1.375(6)
C7 H7A 0.9500
C8 C9 1.396(5)
C8 H8A 0.9500
C9 H9A 0.9500
C10 C15 1.396(4)
C10 C11 1.399(4)
C11 C12 1.381(4)
C11 H11A 0.9500
C12 C13 1.382(5)
C12 H12A 0.9500
C13 C14 1.386(5)
C13 H13A 0.9500
C14 C15 1.388(5)
C14 H14A 0.9500
C15 H15A 0.9500
P2 C41 1.821(3)
P2 C22 1.834(3)
P2 C16 1.846(3)
C16 C21 1.394(5)
C16 C17 1.394(5)
C17 C18 1.384(5)
C17 H17A 0.9500
C18 C19 1.376(6)
C18 H18A 0.9500
C19 C20 1.384(6)
C19 H19A 0.9500
C20 C21 1.396(5)
C20 H20A 0.9500
C21 H21A 0.9500
C22 C23 1.397(4)
C22 C27 1.397(4)
C23 C24 1.394(4)
C23 H23A 0.9500
C24 C25 1.383(5)
C24 H24A 0.9500
C25 C26 1.382(5)
C25 H25A 0.9500
C26 C27 1.389(4)
C26 H26A 0.9500
C27 H27A 0.9500
P3 C42 1.819(3)
P3 C34 1.831(3)
P3 C28 1.842(3)
C28 C29 1.396(4)
C28 C33 1.396(4)
C29 C30 1.393(5)
C29 H29A 0.9500
C30 C31 1.369(6)
C30 H30A 0.9500
C31 C32 1.378(6)
C31 H31A 0.9500
C32 C33 1.398(5)
C32 H32A 0.9500
C33 H33A 0.9500
C34 C39 1.392(4)
C34 C35 1.400(4)
C35 C36 1.390(4)
C35 H35A 0.9500
C36 C37 1.392(5)
C36 H36A 0.9500
C37 C38 1.382(5)
C37 H37A 0.9500
C38 C39 1.389(5)
C38 H38A 0.9500
C39 H39A 0.9500
C40 B1 1.649(4)
C40 H40A 0.9900
C40 H40B 0.9900
C41 B1 1.659(4)
C41 H41A 0.9900
C41 H41B 0.9900
C42 B1 1.667(4)
C42 H42A 0.9900
C42 H42B 0.9900
B1 C43 1.638(4)
C43 C48 1.423(4)
C43 C44 1.436(4)
C43 W1 2.410(3)
C44 C45 1.410(4)
C44 W1 2.357(3)
C44 H44A 0.9500
C45 C46 1.422(5)
C45 C49 1.499(5)
C45 W1 2.355(3)
C46 C47 1.409(5)
C46 W1 2.367(3)
C46 H46A 0.9500
C47 C48 1.426(4)
C47 C50 1.504(5)
C47 W1 2.391(3)
C48 W1 2.375(3)
C48 H48A 0.9500
C49 H49A 0.9800
C49 H49B 0.9800
C49 H49C 0.9800
C50 H50A 0.9800
C50 H50B 0.9800
C50 H50C 0.9800
W1 C51 1.950(3)
W1 C53 1.957(3)
W1 C52 1.972(3)
C51 O4 1.162(4)
C52 O5 1.149(4)
C53 O6 1.155(4)

loop_
_geom_torsion_atom_site_label_1
_geom_torsion_atom_site_label_2
_geom_torsion_atom_site_label_3
_geom_torsion_atom_site_label_4
_geom_torsion
C40 P1 C4 C5 -136.5(3)
C10 P1 C4 C5 113.5(3)
Cr1 P1 C4 C5 -9.1(3)
C40 P1 C4 C9 49.9(3)
C10 P1 C4 C9 -60.1(3)
Cr1 P1 C4 C9 177.2(2)
C9 C4 C5 C6 1.2(5)
P1 C4 C5 C6 -172.4(3)
C4 C5 C6 C7 0.0(5)
C5 C6 C7 C8 -0.6(6)
C6 C7 C8 C9 0.1(6)
C5 C4 C9 C8 -1.7(5)
P1 C4 C9 C8 172.2(3)
C7 C8 C9 C4 1.1(6)
C40 P1 C10 C15 5.1(3)
C4 P1 C10 C15 114.4(3)
Cr1 P1 C10 C15 -120.6(3)
C40 P1 C10 C11 -173.1(2)
C4 P1 C10 C11 -63.8(3)
Cr1 P1 C10 C11 61.2(3)
C15 C10 C11 C12 0.0(5)
P1 C10 C11 C12 178.3(3)
C10 C11 C12 C13 0.2(5)
C11 C12 C13 C14 -0.9(6)
C12 C13 C14 C15 1.4(6)
C13 C14 C15 C10 -1.1(5)
C11 C10 C15 C14 0.5(5)
P1 C10 C15 C14 -177.8(3)
C41 P2 C16 C21 -17.8(3)
C22 P2 C16 C21 -128.1(3)
Cr1 P2 C16 C21 105.7(3)
C41 P2 C16 C17 159.2(3)
C22 P2 C16 C17 49.0(3)
Cr1 P2 C16 C17 -77.3(3)
C21 C16 C17 C18 -0.2(6)
P2 C16 C17 C18 -177.4(3)
C16 C17 C18 C19 -1.9(7)
C17 C18 C19 C20 2.6(7)
C18 C19 C20 C21 -1.1(8)
C17 C16 C21 C20 1.7(6)
P2 C16 C21 C20 178.8(3)
C19 C20 C21 C16 -1.1(7)
C41 P2 C22 C23 168.8(3)
C16 P2 C22 C23 -82.0(3)
Cr1 P2 C22 C23 44.2(3)
C41 P2 C22 C27 -17.8(3)
C16 P2 C22 C27 91.4(3)
Cr1 P2 C22 C27 -142.4(2)
C27 C22 C23 C24 -2.8(5)
P2 C22 C23 C24 170.7(3)
C22 C23 C24 C25 1.5(5)
C23 C24 C25 C26 0.5(5)
C24 C25 C26 C27 -1.1(5)
C25 C26 C27 C22 -0.2(5)
C23 C22 C27 C26 2.2(5)
P2 C22 C27 C26 -171.3(3)
C42 P3 C28 C29 167.0(3)
C34 P3 C28 C29 56.6(3)
Cr1 P3 C28 C29 -68.1(3)
C42 P3 C28 C33 -12.3(3)
C34 P3 C28 C33 -122.7(3)
Cr1 P3 C28 C33 112.5(3)
C33 C28 C29 C30 -1.6(5)
P3 C28 C29 C30 179.0(3)
C28 C29 C30 C31 0.0(6)
C29 C30 C31 C32 1.5(7)
C30 C31 C32 C33 -1.4(7)
C29 C28 C33 C32 1.7(5)
P3 C28 C33 C32 -178.9(3)
C31 C32 C33 C28 -0.3(7)
C42 P3 C34 C39 -21.1(3)
C28 P3 C34 C39 87.8(3)
Cr1 P3 C34 C39 -146.1(2)
C42 P3 C34 C35 163.4(3)
C28 P3 C34 C35 -87.7(3)
Cr1 P3 C34 C35 38.3(3)
C39 C34 C35 C36 -0.7(5)
P3 C34 C35 C36 175.0(2)
C34 C35 C36 C37 1.6(5)
C35 C36 C37 C38 -0.9(5)
C36 C37 C38 C39 -0.5(6)
C37 C38 C39 C34 1.4(6)
C35 C34 C39 C38 -0.8(5)
P3 C34 C39 C38 -176.4(3)
C10 P1 C40 B1 -159.8(2)
C4 P1 C40 B1 97.1(2)
Cr1 P1 C40 B1 -33.1(2)
C22 P2 C41 B1 -152.6(2)
C16 P2 C41 B1 103.3(2)
Cr1 P2 C41 B1 -24.2(3)
C34 P3 C42 B1 -160.3(2)
C28 P3 C42 B1 95.6(2)
Cr1 P3 C42 B1 -32.9(2)
P1 C40 B1 C43 -157.7(2)
P1 C40 B1 C41 82.5(3)
P1 C40 B1 C42 -43.0(3)
P2 C41 B1 C43 -167.1(2)
P2 C41 B1 C40 -46.8(3)
P2 C41 B1 C42 77.9(3)
P3 C42 B1 C43 -158.4(2)
P3 C42 B1 C40 83.9(3)
P3 C42 B1 C41 -41.2(3)
C40 B1 C43 C48 -142.4(3)
C41 B1 C43 C48 -20.8(4)
C42 B1 C43 C48 98.9(3)
C40 B1 C43 C44 43.7(4)
C41 B1 C43 C44 165.3(3)
C42 B1 C43 C44 -75.0(3)
C40 B1 C43 W1 -49.0(3)
C41 B1 C43 W1 72.6(3)
C42 B1 C43 W1 -167.7(2)
C48 C43 C44 C45 0.3(5)
B1 C43 C44 C45 174.5(3)
W1 C43 C44 C45 -56.7(3)
C48 C43 C44 W1 57.0(2)
B1 C43 C44 W1 -128.8(3)
C43 C44 C45 C46 -0.5(5)
W1 C44 C45 C46 -58.1(3)
C43 C44 C45 C49 -178.3(3)
W1 C44 C45 C49 124.1(3)
C43 C44 C45 W1 57.6(3)
C44 C45 C46 C47 0.1(5)
C49 C45 C46 C47 178.0(3)
W1 C45 C46 C47 -57.9(3)
C44 C45 C46 W1 57.9(3)
C49 C45 C46 W1 -124.2(3)
C45 C46 C47 C48 0.5(5)
W1 C46 C47 C48 -56.6(3)
C45 C46 C47 C50 -176.5(3)
W1 C46 C47 C50 126.4(3)
C45 C46 C47 W1 57.1(3)
C44 C43 C48 C47 0.3(4)
B1 C43 C48 C47 -174.0(3)
W1 C43 C48 C47 56.8(3)
C44 C43 C48 W1 -56.5(2)
B1 C43 C48 W1 129.2(3)
C46 C47 C48 C43 -0.7(5)
C50 C47 C48 C43 176.3(3)
W1 C47 C48 C43 -57.2(3)
C46 C47 C48 W1 56.5(3)
C50 C47 C48 W1 -126.5(3)
